data_4348557
loop_
_publ_author_name
'Guo, Furong'
'Chen, Cheng'
'Wang, Kangcai'
'Zhang, Qinghua'
'Lin, Zhien'

_publ_section_title
;
 Supramolecular Templating Approach for the Solvent-Free Synthesis of
 Open-Framework Metal Oxalates.
;
_journal_issue 16
_journal_name_full 'Inorganic chemistry'
_journal_page_first 7817
_journal_page_last 7819
_journal_paper_doi 10.1021/acs.inorgchem.6b01341
_journal_volume 55
_journal_year 2016
_chemical_formula_moiety '0.5(C8 H28 O30 Zn6), 2(O4 S), C6 H16 N2'
_chemical_formula_sum 'C10 H30 N2 O23 S2 Zn3'
_chemical_formula_weight 806.59
_space_group_crystal_system orthorhombic
_space_group_IT_number 62
_space_group_name_Hall '-P 2ac 2n'
_space_group_name_H-M_alt 'P n m a'
_atom_sites_solution_hydrogens mixed
_atom_sites_solution_primary direct
_audit_creation_date 2016-06-23
_audit_creation_method
;
Olex2 1.2
(compiled 2016.02.19 svn.r3266 for OlexSys, GUI svn.r5155)
;
_cell_angle_alpha 90
_cell_angle_beta 90
_cell_angle_gamma 90
_cell_formula_units_Z 4
_cell_length_a 11.10580(11)
_cell_length_b 16.34489(16)
_cell_length_c 14.00636(14)
_cell_measurement_reflns_used 4289
_cell_measurement_temperature 293(2)
_cell_measurement_theta_max 72.5440
_cell_measurement_theta_min 4.1590
_cell_volume 2542.48(4)
_computing_cell_refinement
;
CrysAlisPro, Agilent Technologies,
Version 1.171.37.33 (release 27-03-2014 CrysAlis171 .NET)
(compiled Mar 27 2014,17:12:48)
;
_computing_data_collection
;
CrysAlisPro, Agilent Technologies,
Version 1.171.37.33 (release 27-03-2014 CrysAlis171 .NET)
(compiled Mar 27 2014,17:12:48)
;
_computing_data_reduction
;
CrysAlisPro, Agilent Technologies,
Version 1.171.37.33 (release 27-03-2014 CrysAlis171 .NET)
(compiled Mar 27 2014,17:12:48)
;
_computing_molecular_graphics 'Olex2 (Dolomanov et al., 2009)'
_computing_publication_material 'Olex2 (Dolomanov et al., 2009)'
_computing_structure_refinement 'ShelXL (Sheldrick, 2015)'
_computing_structure_solution 'ShelXT (Sheldrick, 2015)'
_diffrn_ambient_temperature 293(2)
_diffrn_detector 'CCD plate'
_diffrn_detector_area_resol_mean 15.9595
_diffrn_detector_type EosS2
_diffrn_measured_fraction_theta_full 1.000
_diffrn_measured_fraction_theta_max 1.000
_diffrn_measurement_details
;
#__ type_ start__ end____ width___ exp.time_
  1 omega  -31.00   63.00   1.0000    1.5500
omega____ theta____ kappa____ phi______ frames
    -       36.5421  -77.0000   30.0000 94

#__ type_ start__ end____ width___ exp.time_
  2 omega   23.00   90.00   1.0000    1.5500
omega____ theta____ kappa____ phi______ frames
    -       36.5421 -125.0000 -180.0000 67

#__ type_ start__ end____ width___ exp.time_
  3 omega    1.00   75.00   1.0000    1.5500
omega____ theta____ kappa____ phi______ frames
    -       36.5421  -99.0000 -180.0000 74

#__ type_ start__ end____ width___ exp.time_
  4 omega  -33.00   55.00   1.0000    1.5500
omega____ theta____ kappa____ phi______ frames
    -       36.5421  -38.0000  120.0000 88

#__ type_ start__ end____ width___ exp.time_
  5 omega   41.00  126.00   1.0000    8.0000
omega____ theta____ kappa____ phi______ frames
    -      108.0000  -61.0000  120.0000 85

#__ type_ start__ end____ width___ exp.time_
  6 omega   38.00   91.00   1.0000    8.0000
omega____ theta____ kappa____ phi______ frames
    -      108.0000  -30.0000 -120.0000 53

#__ type_ start__ end____ width___ exp.time_
  7 omega   38.00   91.00   1.0000    8.0000
omega____ theta____ kappa____ phi______ frames
    -      108.0000  -30.0000  -30.0000 53

#__ type_ start__ end____ width___ exp.time_
  8 omega   81.00  176.00   1.0000    8.0000
omega____ theta____ kappa____ phi______ frames
    -      108.0000   77.0000  -30.0000 95

#__ type_ start__ end____ width___ exp.time_
  9 omega   44.00  104.00   1.0000    8.0000
omega____ theta____ kappa____ phi______ frames
    -      108.0000  -61.0000   30.0000 60
;
_diffrn_measurement_device 'four-circle diffractometer'
_diffrn_measurement_device_type 'New Gemini, Dual, Cu at zero, EosS2'
_diffrn_measurement_method '\w scans'
_diffrn_orient_matrix_UB_11 0.0218105000
_diffrn_orient_matrix_UB_12 -0.0532824000
_diffrn_orient_matrix_UB_13 -0.0890881000
_diffrn_orient_matrix_UB_21 -0.1197557000
_diffrn_orient_matrix_UB_22 -0.0449125000
_diffrn_orient_matrix_UB_23 0.0181404000
_diffrn_orient_matrix_UB_31 -0.0664772000
_diffrn_orient_matrix_UB_32 0.0634583000
_diffrn_orient_matrix_UB_33 -0.0619411000
_diffrn_radiation_monochromator graphite
_diffrn_radiation_probe x-ray
_diffrn_radiation_type CuK\a
_diffrn_radiation_wavelength 1.54184
_diffrn_reflns_av_R_equivalents 0.0394
_diffrn_reflns_av_unetI/netI 0.0358
_diffrn_reflns_Laue_measured_fraction_full 1.000
_diffrn_reflns_Laue_measured_fraction_max 1.000
_diffrn_reflns_limit_h_max 11
_diffrn_reflns_limit_h_min -13
_diffrn_reflns_limit_k_max 19
_diffrn_reflns_limit_k_min -13
_diffrn_reflns_limit_l_max 16
_diffrn_reflns_limit_l_min -16
_diffrn_reflns_number 7078
_diffrn_reflns_point_group_measured_fraction_full 1.000
_diffrn_reflns_point_group_measured_fraction_max 1.000
_diffrn_reflns_theta_full 67.000
_diffrn_reflns_theta_max 67.000
_diffrn_reflns_theta_min 5.082
_diffrn_source 'Enhance (Cu) X-ray Source'
_exptl_absorpt_coefficient_mu 5.832
_exptl_absorpt_correction_T_max 1.00000
_exptl_absorpt_correction_T_min 0.78396
_exptl_absorpt_correction_type multi-scan
_exptl_absorpt_process_details
;
CrysAlisPro, Agilent Technologies,
Version 1.171.37.33 (release 27-03-2014 CrysAlis171 .NET)
(compiled Mar 27 2014,17:12:48)
Empirical absorption correction using spherical harmonics,
 implemented in SCALE3 ABSPACK scaling algorithm.
;
_exptl_crystal_colour 'clear colourless'
_exptl_crystal_colour_lustre clear
_exptl_crystal_colour_primary colourless
_exptl_crystal_density_diffrn 2.107
_exptl_crystal_density_method 'not measured'
_exptl_crystal_description plate
_exptl_crystal_F_000 1640
_exptl_crystal_size_max 0.38
_exptl_crystal_size_mid 0.36
_exptl_crystal_size_min 0.14
_refine_diff_density_max 0.706
_refine_diff_density_min -0.698
_refine_diff_density_rms 0.136
_refine_ls_extinction_coef 0.00145(12)
_refine_ls_extinction_expression Fc^*^=kFc[1+0.001xFc^2^\l^3^/sin(2\q)]^-1/4^
_refine_ls_extinction_method 'SHELXL-2014/7 (Sheldrick 2014'
_refine_ls_goodness_of_fit_ref 1.061
_refine_ls_hydrogen_treatment constr
_refine_ls_matrix_type full
_refine_ls_number_parameters 209
_refine_ls_number_reflns 2348
_refine_ls_number_restraints 0
_refine_ls_restrained_S_all 1.061
_refine_ls_R_factor_all 0.0457
_refine_ls_R_factor_gt 0.0441
_refine_ls_shift/su_max 0.001
_refine_ls_shift/su_mean 0.000
_refine_ls_structure_factor_coef Fsqd
_refine_ls_weighting_details 'w=1/[\s^2^(Fo^2^)+(0.0858P)^2^+2.4248P] where P=(Fo^2^+2Fc^2^)/3'
_refine_ls_weighting_scheme calc
_refine_ls_wR_factor_gt 0.1239
_refine_ls_wR_factor_ref 0.1261
_reflns_Friedel_coverage 0.000
_reflns_number_gt 2213
_reflns_number_total 2348
_reflns_threshold_expression 'I > 2\s(I)'
_cod_data_source_file ic6b01341_si_002.cif
_cod_data_source_block 1
_cod_database_code 4348557
_shelx_space_group_comment
;
The symmetry employed for this shelxl refinement is uniquely defined
by the following loop, which should always be used as a source of
symmetry information in preference to the above space-group names.
They are only intended as comments.
;
_reflns_odcompleteness_completeness 99.85
_reflns_odcompleteness_iscentric 1
_reflns_odcompleteness_theta 66.97
_olex2_refinement_description
;
1. Fixed Uiso
 At 1.2 times of:
  All C(H,H) groups, All N(H) groups
 At 1.5 times of:
  All C(H,H,H) groups, All O(H,H) groups
2. Others
 Fixed Sof: HW4A(0.5) HW4B(0.5)
3.a Riding coordinates:
 OW1(HW1A,HW1B), OW2(HW2A,HW2B)
3.b Rotating group:
 OW3(HW3A,HW3B), OW4(HW4A,HW4B)
3.c Ternary CH refined with riding coordinates:
 N1(H1)
3.d Secondary CH2 refined with riding coordinates:
 C5(H5A,H5B), C6(H6A,H6B)
3.e Idealised Me refined as rotating group:
 C7(H7A,H7B,H7C)
;
_shelx_shelxl_version_number 2014/7
_olex2_submission_special_instructions 'No special instructions were received'

loop_
_space_group_symop_operation_xyz
'x, y, z'
'-x+1/2, -y, z+1/2'
'x+1/2, -y+1/2, -z+1/2'
'-x, y+1/2, -z'
'-x, -y, -z'
'x-1/2, y, -z-1/2'
'-x-1/2, y-1/2, z-1/2'
'x, -y-1/2, z'

loop_
_atom_site_label
_atom_site_type_symbol
_atom_site_fract_x
_atom_site_fract_y
_atom_site_fract_z
_atom_site_U_iso_or_equiv
_atom_site_adp_type
_atom_site_occupancy
_atom_site_site_symmetry_order
_atom_site_calc_flag
_atom_site_refinement_flags_posn
_atom_site_refinement_flags_adp
_atom_site_refinement_flags_occupancy
Zn1 Zn 0.74726(5) 0.2500 0.75300(4) 0.0183(2) Uani 1 2 d S T P
Zn2 Zn 0.71355(5) 0.2500 0.22597(4) 0.0170(2) Uani 1 2 d S T P
Zn3 Zn 0.58442(5) 0.2500 0.49860(4) 0.0181(2) Uani 1 2 d S T P
S1 S 0.47919(7) 0.49978(4) 0.29052(5) 0.0175(3) Uani 1 1 d . . .
O1 O 0.5991(3) 0.2500 0.8442(2) 0.0219(7) Uani 1 2 d S T P
O2 O 0.3989(3) 0.2500 0.8451(2) 0.0236(7) Uani 1 2 d S T P
O3 O 0.5957(3) 0.2500 0.6508(2) 0.0172(6) Uani 1 2 d S T P
O4 O 0.3961(3) 0.2500 0.6527(2) 0.0210(7) Uani 1 2 d S T P
O5 O 0.5757(3) 0.2500 0.3455(2) 0.0162(6) Uani 1 2 d S T P
O6 O 0.3755(3) 0.2500 0.3610(2) 0.0207(7) Uani 1 2 d S T P
O7 O 0.5503(3) 0.2500 0.1529(2) 0.0194(7) Uani 1 2 d S T P
O8 O 0.3515(3) 0.2500 0.1713(2) 0.0221(7) Uani 1 2 d S T P
O9 O 0.4188(3) 0.4390(2) 0.2308(2) 0.0423(8) Uani 1 1 d . . .
O10 O 0.3929(2) 0.53458(15) 0.35978(18) 0.0268(5) Uani 1 1 d . . .
O11 O 0.5792(2) 0.46141(17) 0.34266(19) 0.0335(6) Uani 1 1 d . . .
O12 O 0.5253(3) 0.56443(17) 0.2270(2) 0.0344(6) Uani 1 1 d . . .
OW1 O 0.7536(2) 0.37400(16) 0.7478(2) 0.0322(7) Uani 1 1 d . . .
HW1A H 0.8086 0.3911 0.7850 0.048 Uiso 1 1 d R . .
HW1B H 0.6861 0.3934 0.7655 0.048 Uiso 1 1 d R . .
OW2 O 0.7122(2) 0.37428(14) 0.21755(19) 0.0259(6) Uani 1 1 d . . .
HW2A H 0.6398 0.3899 0.2213 0.039 Uiso 1 1 d R . .
HW2B H 0.7825 0.3916 0.2032 0.039 Uiso 1 1 d R . .
OW3 O 0.5356(3) 0.13307(16) 0.49838(16) 0.0353(7) Uani 1 1 d . . .
HW3A H 0.4965 0.1216 0.4467 0.053 Uiso 1 1 d GR . .
HW3B H 0.4898 0.1227 0.5468 0.053 Uiso 1 1 d GR . .
OW4 O 0.7652(4) 0.2500 0.4974(3) 0.067(2) Uani 1 2 d S T P
HW4A H 0.7942 0.2762 0.5445 0.101 Uiso 0.5 1 d GR . .
HW4B H 0.7932 0.2738 0.4435 0.101 Uiso 0.5 1 d GR . .
C1 C 0.4990(4) 0.2500 0.8037(3) 0.0174(9) Uani 1 2 d S T P
C2 C 0.4951(4) 0.2500 0.6930(3) 0.0155(9) Uani 1 2 d S T P
C3 C 0.4692(4) 0.2500 0.3130(3) 0.0153(8) Uani 1 2 d S T P
C4 C 0.4581(4) 0.2500 0.2027(3) 0.0157(9) Uani 1 2 d S T P
C5 C 0.9933(5) 0.5871(3) 0.5107(3) 0.0466(11) Uani 1 1 d . . .
H5A H 0.9726 0.5934 0.5775 0.056 Uiso 1 1 calc R . .
H5B H 1.0013 0.6413 0.4831 0.056 Uiso 1 1 calc R . .
C6 C 0.8882(5) 0.4578(3) 0.4978(3) 0.0471(12) Uani 1 1 d . . .
H6A H 0.8270 0.4281 0.4627 0.057 Uiso 1 1 calc R . .
H6B H 0.8642 0.4594 0.5643 0.057 Uiso 1 1 calc R . .
C7 C 0.7782(5) 0.5860(3) 0.4717(4) 0.0505(11) Uani 1 1 d . . .
H7A H 0.7563 0.5876 0.5380 0.076 Uiso 1 1 calc GR . .
H7B H 0.7170 0.5577 0.4363 0.076 Uiso 1 1 calc GR . .
H7C H 0.7861 0.6408 0.4479 0.076 Uiso 1 1 calc GR . .
N1 N 0.8953(3) 0.5421(2) 0.4608(2) 0.0378(8) Uani 1 1 d . . .
H1 H 0.9150 0.5396 0.3926 0.045 Uiso 1 1 calc R . .

loop_
_atom_site_aniso_label
_atom_site_aniso_U_11
_atom_site_aniso_U_22
_atom_site_aniso_U_33
_atom_site_aniso_U_23
_atom_site_aniso_U_13
_atom_site_aniso_U_12
Zn1 0.0106(4) 0.0241(4) 0.0202(4) 0.000 -0.0003(2) 0.000
Zn2 0.0115(4) 0.0209(4) 0.0184(4) 0.000 -0.0008(2) 0.000
Zn3 0.0195(4) 0.0218(4) 0.0129(4) 0.000 -0.0007(2) 0.000
S1 0.0178(4) 0.0183(4) 0.0164(4) 0.0002(3) 0.0005(3) -0.0012(3)
O1 0.0107(15) 0.0379(17) 0.0170(15) 0.000 0.0016(12) 0.000
O2 0.0145(16) 0.0415(18) 0.0149(15) 0.000 0.0022(13) 0.000
O3 0.0125(15) 0.0283(16) 0.0108(14) 0.000 0.0006(11) 0.000
O4 0.0119(15) 0.0362(17) 0.0147(15) 0.000 0.0002(12) 0.000
O5 0.0120(14) 0.0255(15) 0.0112(13) 0.000 -0.0017(11) 0.000
O6 0.0125(14) 0.0356(17) 0.0140(15) 0.000 -0.0005(12) 0.000
O7 0.0115(15) 0.0310(16) 0.0159(14) 0.000 -0.0004(12) 0.000
O8 0.0106(15) 0.0397(18) 0.0158(15) 0.000 -0.0007(12) 0.000
O9 0.0350(16) 0.0520(17) 0.0400(16) -0.0243(15) 0.0103(12) -0.0175(14)
O10 0.0274(12) 0.0308(12) 0.0222(11) -0.0034(10) 0.0010(10) 0.0050(10)
O11 0.0337(14) 0.0383(14) 0.0286(13) 0.0063(12) 0.0010(11) 0.0141(11)
O12 0.0276(14) 0.0372(14) 0.0384(14) 0.0178(12) 0.0039(12) -0.0028(12)
OW1 0.0208(14) 0.0256(12) 0.0502(19) 0.0031(12) -0.0078(11) 0.0011(10)
OW2 0.0181(12) 0.0220(11) 0.0377(14) 0.0007(10) 0.0024(10) -0.0008(9)
OW3 0.064(2) 0.0217(13) 0.0197(13) 0.0001(9) -0.0044(13) -0.0064(13)
OW4 0.0177(19) 0.174(7) 0.0105(19) 0.000 0.0008(14) 0.000
C1 0.019(2) 0.019(2) 0.014(2) 0.000 0.0016(16) 0.000
C2 0.015(2) 0.0167(19) 0.015(2) 0.000 0.0000(16) 0.000
C3 0.016(2) 0.0158(19) 0.014(2) 0.000 0.0013(18) 0.000
C4 0.015(2) 0.0186(19) 0.013(2) 0.000 -0.0032(17) 0.000
C5 0.061(3) 0.034(2) 0.045(3) -0.0024(18) -0.003(2) -0.017(2)
C6 0.048(3) 0.045(3) 0.048(3) 0.0014(18) 0.000(2) -0.020(2)
C7 0.051(3) 0.063(3) 0.037(2) 0.003(2) 0.001(2) -0.001(2)
N1 0.050(2) 0.0461(19) 0.0172(14) -0.0040(14) 0.0020(14) -0.0111(16)

loop_
_atom_type_symbol
_atom_type_description
_atom_type_scat_dispersion_real
_atom_type_scat_dispersion_imag
_atom_type_scat_source
C C 0.0181 0.0091 'International Tables Vol C Tables 4.2.6.8 and 6.1.1.4'
N N 0.0311 0.0180 'International Tables Vol C Tables 4.2.6.8 and 6.1.1.4'
O O 0.0492 0.0322 'International Tables Vol C Tables 4.2.6.8 and 6.1.1.4'
S S 0.3331 0.5567 'International Tables Vol C Tables 4.2.6.8 and 6.1.1.4'
Zn Zn -1.5491 0.6778 'International Tables Vol C Tables 4.2.6.8 and 6.1.1.4'
H H 0.0000 0.0000 'International Tables Vol C Tables 4.2.6.8 and 6.1.1.4'

loop_
_geom_angle_atom_site_label_1
_geom_angle_atom_site_label_2
_geom_angle_atom_site_label_3
_geom_angle
_geom_angle_site_symmetry_1
_geom_angle_site_symmetry_3
O1 Zn1 O2 178.63(12) . 6_657
O1 Zn1 O3 78.22(13) . .
O1 Zn1 O4 103.54(13) . 6_657
O2 Zn1 O3 100.41(12) 6_657 .
O4 Zn1 O2 77.83(13) 6_657 6_657
O4 Zn1 O3 178.24(12) 6_657 .
OW1 Zn1 O1 92.82(8) . .
OW1 Zn1 O1 92.82(8) 8_565 .
OW1 Zn1 O2 87.17(8) . 6_657
OW1 Zn1 O2 87.17(8) 8_565 6_657
OW1 Zn1 O3 90.18(7) . .
OW1 Zn1 O3 90.18(7) 8_565 .
OW1 Zn1 O4 89.73(7) . 6_657
OW1 Zn1 O4 89.73(7) 8_565 6_657
OW1 Zn1 OW1 174.31(17) 8_565 .
O6 Zn2 O5 166.57(12) 6_656 .
O7 Zn2 O5 76.99(12) . .
O7 Zn2 O6 116.45(12) . 6_656
O7 Zn2 O8 166.22(13) . 6_656
O8 Zn2 O5 89.24(12) 6_656 .
O8 Zn2 O6 77.33(12) 6_656 6_656
OW2 Zn2 O5 92.17(7) 8_565 .
OW2 Zn2 O5 92.17(7) . .
OW2 Zn2 O6 88.48(7) . 6_656
OW2 Zn2 O6 88.48(7) 8_565 6_656
OW2 Zn2 O7 88.01(7) . .
OW2 Zn2 O7 88.01(7) 8_565 .
OW2 Zn2 O8 92.57(7) . 6_656
OW2 Zn2 O8 92.57(7) 8_565 6_656
OW2 Zn2 OW2 173.31(15) 8_565 .
O3 Zn3 O5 179.23(12) . .
OW3 Zn3 O3 91.01(7) . .
OW3 Zn3 O3 91.01(7) 8_565 .
OW3 Zn3 O5 89.20(7) . .
OW3 Zn3 O5 89.20(7) 8_565 .
OW3 Zn3 OW3 148.3(2) . 8_565
OW3 Zn3 OW4 105.84(10) 8_565 .
OW3 Zn3 OW4 105.84(10) . .
OW4 Zn3 O3 87.10(14) . .
OW4 Zn3 O5 92.14(14) . .
O9 S1 O10 109.89(16) . .
O9 S1 O11 109.93(19) . .
O9 S1 O12 107.55(19) . .
O11 S1 O10 109.16(16) . .
O11 S1 O12 110.08(16) . .
O12 S1 O10 110.23(16) . .
C1 O1 Zn1 115.1(3) . .
C1 O2 Zn1 113.2(3) . 6_557
Zn3 O3 Zn1 133.74(15) . .
C2 O3 Zn1 111.7(3) . .
C2 O3 Zn3 114.5(3) . .
C2 O4 Zn1 114.2(3) . 6_557
Zn3 O5 Zn2 134.96(14) . .
C3 O5 Zn2 111.4(3) . .
C3 O5 Zn3 113.6(3) . .
C3 O6 Zn2 113.0(3) . 6_556
C4 O7 Zn2 116.3(3) . .
C4 O8 Zn2 116.4(3) . 6_556
Zn1 OW1 HW1A 109.4 . .
Zn1 OW1 HW1B 109.3 . .
HW1A OW1 HW1B 109.5 . .
Zn2 OW2 HW2A 107.8 . .
Zn2 OW2 HW2B 109.7 . .
HW2A OW2 HW2B 141.6 . .
Zn3 OW3 HW3A 110.3 . .
Zn3 OW3 HW3B 110.4 . .
HW3A OW3 HW3B 108.6 . .
Zn3 OW4 HW4A 111.9 . .
Zn3 OW4 HW4B 110.5 . .
HW4A OW4 HW4B 107.5 . .
O1 C1 O2 125.4(4) . .
O1 C1 C2 118.6(4) . .
O2 C1 C2 116.0(4) . .
O3 C2 C1 116.3(4) . .
O4 C2 O3 124.9(4) . .
O4 C2 C1 118.8(4) . .
O5 C3 C4 115.6(4) . .
O6 C3 O5 126.1(4) . .
O6 C3 C4 118.3(4) . .
O7 C4 O8 125.4(4) . .
O7 C4 C3 119.7(4) . .
O8 C4 C3 115.0(4) . .
H5A C5 H5B 108.0 . .
C6 C5 H5A 109.4 5_766 .
C6 C5 H5B 109.4 5_766 .
N1 C5 H5A 109.4 . .
N1 C5 H5B 109.4 . .
N1 C5 C6 111.1(4) . 5_766
C5 C6 H6A 109.1 5_766 .
C5 C6 H6B 109.1 5_766 .
H6A C6 H6B 107.9 . .
N1 C6 C5 112.4(4) . 5_766
N1 C6 H6A 109.1 . .
N1 C6 H6B 109.1 . .
H7A C7 H7B 109.5 . .
H7A C7 H7C 109.5 . .
H7B C7 H7C 109.5 . .
N1 C7 H7A 109.5 . .
N1 C7 H7B 109.5 . .
N1 C7 H7C 109.5 . .
C5 N1 C7 110.6(4) . .
C5 N1 H1 108.3 . .
C6 N1 C5 109.6(4) . .
C6 N1 C7 111.5(4) . .
C6 N1 H1 108.3 . .
C7 N1 H1 108.3 . .

loop_
_geom_bond_atom_site_label_1
_geom_bond_atom_site_label_2
_geom_bond_distance
_geom_bond_site_symmetry_2
Zn1 O1 2.083(3) .
Zn1 O2 2.174(3) 6_657
Zn1 O3 2.210(3) .
Zn1 O4 2.116(3) 6_657
Zn1 OW1 2.029(3) 8_565
Zn1 OW1 2.029(3) .
Zn2 O5 2.269(3) .
Zn2 O6 2.172(3) 6_656
Zn2 O7 2.081(3) .
Zn2 O8 2.103(3) 6_656
Zn2 OW2 2.035(2) 8_565
Zn2 OW2 2.035(2) .
Zn3 O3 2.135(3) .
Zn3 O5 2.147(3) .
Zn3 OW3 1.987(3) .
Zn3 OW3 1.987(3) 8_565
Zn3 OW4 2.008(4) .
S1 O9 1.462(3) .
S1 O10 1.477(2) .
S1 O11 1.470(3) .
S1 O12 1.473(3) .
O1 C1 1.249(6) .
O2 Zn1 2.174(3) 6_557
O2 C1 1.253(6) .
O3 C2 1.264(6) .
O4 Zn1 2.116(3) 6_557
O4 C2 1.236(6) .
O5 C3 1.267(6) .
O6 Zn2 2.172(3) 6_556
O6 C3 1.239(6) .
O7 C4 1.239(6) .
O8 Zn2 2.103(3) 6_556
O8 C4 1.263(6) .
OW1 HW1A 0.8501 .
OW1 HW1B 0.8499 .
OW2 HW2A 0.8461 .
OW2 HW2B 0.8542 .
OW3 HW3A 0.8641 .
OW3 HW3B 0.8641 .
OW4 HW4A 0.8489 .
OW4 HW4B 0.9055 .
C1 C2 1.551(7) .
C3 C4 1.550(6) .
C5 H5A 0.9700 .
C5 H5B 0.9700 .
C5 C6 1.512(8) 5_766
C5 N1 1.488(6) .
C6 C5 1.512(8) 5_766
C6 H6A 0.9700 .
C6 H6B 0.9700 .
C6 N1 1.474(6) .
C7 H7A 0.9600 .
C7 H7B 0.9600 .
C7 H7C 0.9600 .
C7 N1 1.492(6) .
N1 H1 0.9800 .

loop_
_geom_hbond_atom_site_label_D
_geom_hbond_atom_site_label_H
_geom_hbond_atom_site_label_A
_geom_hbond_distance_DH
_geom_hbond_distance_HA
_geom_hbond_distance_DA
_geom_hbond_angle_DHA
_geom_hbond_site_symmetry_A
N1 H1 O9 0.98 2.39 3.179(5) 137.6 6_656
N1 H1 O12 0.98 2.12 3.023(4) 153.2 6_656
